data_4517680
loop_
_publ_author_name
'Vegiraju, Sureshraju'
'Torimtubun, Alfonsina Abat Amelenan'
'Lin, Po-Shen'
'Tsai, Hsin-Chia'
'Lien, Wei-Chieh'
'Chen, Cheng-Shiun'
'He, Guan-Yu'
'Lin, Chih-Yu'
'Zheng, Ding'
'Huang, Yi-Fan'
'Wu, Yi-Ching'
'Yau, Shuehlin'
'Lee, Gene-Hsiang'
'Tung, Shih-Huang'
'Wang, Chien-Lung'
'Liu, Cheng-Liang'
'Chen, Ming-Chou'
'Facchetti, Antonio'

_publ_section_title
;
 Solution Processable Quinoidal Dithioalkylterthiophene Based Small
 Molecules-Pseudo Pentathienoacenes via Intramolecular S&#x22EF;S Lock for
 High Performance n-type Organic Field Effect Transistors.
;
_journal_name_full 'ACS applied materials &amp; interfaces'
_journal_paper_doi 10.1021/acsami.0c03477
_journal_year 2020
_chemical_formula_sum 'C46 H62 N4 S5'
_chemical_formula_weight 831.29
_space_group_crystal_system triclinic
_space_group_IT_number 2
_space_group_name_Hall '-P 1'
_space_group_name_H-M_alt 'P -1'
_atom_sites_solution_hydrogens geom
_audit_creation_method SHELXL-2014/7
_cell_angle_alpha 95.6826(7)
_cell_angle_beta 98.3893(7)
_cell_angle_gamma 95.2272(7)
_cell_formula_units_Z 2
_cell_length_a 8.6465(2)
_cell_length_b 9.1137(2)
_cell_length_c 29.1267(6)
_cell_measurement_reflns_used 9732
_cell_measurement_temperature 200(2)
_cell_measurement_theta_max 70.08
_cell_measurement_theta_min 4.90
_cell_volume 2246.49(9)
_computing_cell_refinement 'Bruker SAINT'
_computing_data_collection 'Bruker APEX3'
_computing_data_reduction 'Bruker SAINT'
_computing_molecular_graphics 'Bruker SHELXTL'
_computing_publication_material 'Bruker SHELXTL'
_computing_structure_refinement 'SHELXL-2014/7 (Sheldrick, 2014)'
_computing_structure_solution 'SHELXS-97 (Sheldrick 2008)'
_diffrn_ambient_temperature 200(2)
_diffrn_measured_fraction_theta_full 0.992
_diffrn_measured_fraction_theta_max 0.989
_diffrn_measurement_device_type 'Bruker D8 VENTURE'
_diffrn_measurement_method '\f and \w scans'
_diffrn_radiation_type CuK\a
_diffrn_radiation_wavelength 1.54178
_diffrn_reflns_av_R_equivalents 0.0161
_diffrn_reflns_av_unetI/netI 0.0246
_diffrn_reflns_Laue_measured_fraction_full 0.992
_diffrn_reflns_Laue_measured_fraction_max 0.989
_diffrn_reflns_limit_h_max 10
_diffrn_reflns_limit_h_min -10
_diffrn_reflns_limit_k_max 11
_diffrn_reflns_limit_k_min -10
_diffrn_reflns_limit_l_max 35
_diffrn_reflns_limit_l_min -35
_diffrn_reflns_number 12562
_diffrn_reflns_point_group_measured_fraction_full 0.992
_diffrn_reflns_point_group_measured_fraction_max 0.989
_diffrn_reflns_theta_full 67.679
_diffrn_reflns_theta_max 69.956
_diffrn_reflns_theta_min 3.087
_exptl_absorpt_coefficient_mu 2.646
_exptl_absorpt_correction_T_max 0.7533
_exptl_absorpt_correction_T_min 0.5841
_exptl_absorpt_correction_type multi-scan
_exptl_absorpt_process_details 'SADABS (Bruker, 2016)'
_exptl_crystal_colour blue
_exptl_crystal_density_diffrn 1.229
_exptl_crystal_description needle
_exptl_crystal_F_000 892
_exptl_crystal_size_max 0.372
_exptl_crystal_size_mid 0.056
_exptl_crystal_size_min 0.039
_refine_diff_density_max 0.235
_refine_diff_density_min -0.193
_refine_diff_density_rms 0.038
_refine_ls_extinction_method none
_refine_ls_goodness_of_fit_ref 1.069
_refine_ls_hydrogen_treatment constr
_refine_ls_matrix_type full
_refine_ls_number_parameters 498
_refine_ls_number_reflns 8429
_refine_ls_number_restraints 0
_refine_ls_restrained_S_all 1.069
_refine_ls_R_factor_all 0.0335
_refine_ls_R_factor_gt 0.0303
_refine_ls_shift/su_max 0.001
_refine_ls_shift/su_mean 0.000
_refine_ls_structure_factor_coef Fsqd
_refine_ls_weighting_details 'w=1/[\s^2^(Fo^2^)+(0.0334P)^2^+0.7578P] where P=(Fo^2^+2Fc^2^)/3'
_refine_ls_weighting_scheme calc
_refine_ls_wR_factor_gt 0.0757
_refine_ls_wR_factor_ref 0.0790
_reflns_Friedel_coverage 0.000
_reflns_number_gt 7764
_reflns_number_total 8429
_reflns_threshold_expression 'I > 2\s(I)'
_cod_data_source_file am0c03477_si_002.cif
_cod_data_source_block ic18384
_cod_database_code 4517680
_shelx_shelxl_version_number 2014/7
_shelx_space_group_comment
; 
The symmetry employed for this shelxl refinement is uniquely defined 
by the following loop, which should always be used as a source of 
symmetry information in preference to the above space-group names. 
They are only intended as comments. 
;
_shelx_estimated_absorpt_t_min 0.439
_shelx_estimated_absorpt_t_max 0.904

loop_
_space_group_symop_operation_xyz
'x, y, z'
'-x, -y, -z'

loop_
_atom_site_label
_atom_site_type_symbol
_atom_site_fract_x
_atom_site_fract_y
_atom_site_fract_z
_atom_site_U_iso_or_equiv
_atom_site_adp_type
_atom_site_occupancy
_atom_site_site_symmetry_order
_atom_site_calc_flag
_atom_site_refinement_flags_posn
_atom_site_refinement_flags_adp
_atom_site_refinement_flags_occupancy
_atom_site_disorder_assembly
_atom_site_disorder_group
S1 S 0.73336(4) 0.30046(4) 0.07342(2) 0.03263(9) Uani 1 1 d . . . . .
S2 S 0.87341(4) 0.76685(4) 0.13081(2) 0.02960(8) Uani 1 1 d . . . . .
S3 S 0.47456(4) -0.05659(4) 0.13189(2) 0.02907(8) Uani 1 1 d . . . . .
S4 S 0.71104(4) 0.58745(4) 0.19866(2) 0.02835(8) Uani 1 1 d . . . . .
S5 S 0.56363(4) 0.22848(4) 0.20198(2) 0.02877(8) Uani 1 1 d . . . . .
C1 C 0.76347(17) 0.46533(16) 0.11134(5) 0.0287(3) Uani 1 1 d . . . . .
C2 C 0.70029(16) 0.44224(15) 0.15324(4) 0.0268(3) Uani 1 1 d . . . . .
C3 C 0.63310(16) 0.29965(15) 0.15391(4) 0.0266(3) Uani 1 1 d . . . . .
C4 C 0.63785(16) 0.20383(16) 0.11220(5) 0.0276(3) Uani 1 1 d . . . . .
C5 C 0.84213(17) 0.58993(16) 0.09864(5) 0.0303(3) Uani 1 1 d . . . . .
C6 C 0.91150(19) 0.59455(18) 0.05720(5) 0.0370(3) Uani 1 1 d . . . . .
H6 H 0.9070 0.5101 0.0349 0.044 Uiso 1 1 calc R U . . .
C7 C 0.98416(19) 0.72847(18) 0.05202(5) 0.0383(3) Uani 1 1 d . . . . .
H7 H 1.0354 0.7469 0.0261 0.046 Uiso 1 1 calc R U . . .
C8 C 0.97585(17) 0.83878(17) 0.08944(5) 0.0320(3) Uani 1 1 d . . . . .
C9 C 1.03850(17) 0.98499(17) 0.09358(5) 0.0338(3) Uani 1 1 d . . . . .
C10 C 1.1255(2) 1.03515(18) 0.05902(6) 0.0401(4) Uani 1 1 d . . . . .
C11 C 1.01968(18) 1.09003(18) 0.13160(5) 0.0367(3) Uani 1 1 d . . . . .
C12 C 0.58212(16) 0.05627(16) 0.09928(5) 0.0280(3) Uani 1 1 d . . . . .
C13 C 0.60370(17) -0.02744(16) 0.05715(5) 0.0313(3) Uani 1 1 d . . . . .
H13 H 0.6591 0.0140 0.0348 0.038 Uiso 1 1 calc R U . . .
C14 C 0.53943(17) -0.17036(17) 0.05131(5) 0.0328(3) Uani 1 1 d . . . . .
H14 H 0.5467 -0.2388 0.0251 0.039 Uiso 1 1 calc R U . . .
C15 C 0.45946(17) -0.20698(16) 0.08895(5) 0.0298(3) Uani 1 1 d . . . . .
C16 C 0.37944(17) -0.34249(16) 0.09243(5) 0.0328(3) Uani 1 1 d . . . . .
C17 C 0.3734(2) -0.46420(18) 0.05696(6) 0.0403(4) Uani 1 1 d . . . . .
C18 C 0.29534(18) -0.37031(16) 0.12983(5) 0.0356(3) Uani 1 1 d . . . . .
C19 C 0.91406(17) 0.58696(17) 0.22775(5) 0.0328(3) Uani 1 1 d . . . . .
H19A H 0.9800 0.5572 0.2041 0.039 Uiso 1 1 calc R U . . .
H19B H 0.9549 0.6889 0.2419 0.039 Uiso 1 1 calc R U . . .
C20 C 0.92929(17) 0.48310(17) 0.26555(5) 0.0318(3) Uani 1 1 d . . . . .
H20A H 1.0423 0.4788 0.2769 0.038 Uiso 1 1 calc R U . . .
H20B H 0.8836 0.3821 0.2517 0.038 Uiso 1 1 calc R U . . .
C21 C 0.84843(18) 0.52932(16) 0.30705(5) 0.0323(3) Uani 1 1 d . . . . .
H21A H 0.8934 0.6306 0.3208 0.039 Uiso 1 1 calc R U . . .
H21B H 0.7352 0.5326 0.2958 0.039 Uiso 1 1 calc R U . . .
C22 C 0.86560(18) 0.42538(17) 0.34488(5) 0.0332(3) Uani 1 1 d . . . . .
H22A H 0.9783 0.4127 0.3534 0.040 Uiso 1 1 calc R U . . .
H22B H 0.8095 0.3269 0.3321 0.040 Uiso 1 1 calc R U . . .
C23 C 0.80173(18) 0.48044(17) 0.38878(5) 0.0330(3) Uani 1 1 d . . . . .
H23A H 0.6886 0.4916 0.3803 0.040 Uiso 1 1 calc R U . . .
H23B H 0.8566 0.5796 0.4012 0.040 Uiso 1 1 calc R U . . .
C24 C 0.82128(18) 0.37757(17) 0.42693(5) 0.0334(3) Uani 1 1 d . . . . .
H24A H 0.7624 0.2797 0.4149 0.040 Uiso 1 1 calc R U . . .
H24B H 0.9338 0.3628 0.4343 0.040 Uiso 1 1 calc R U . . .
C25 C 0.76423(18) 0.43535(17) 0.47162(5) 0.0328(3) Uani 1 1 d . . . . .
H25A H 0.6517 0.4503 0.4643 0.039 Uiso 1 1 calc R U . . .
H25B H 0.8233 0.5330 0.4838 0.039 Uiso 1 1 calc R U . . .
C26 C 0.78385(18) 0.33159(17) 0.50951(5) 0.0334(3) Uani 1 1 d . . . . .
H26A H 0.7248 0.2340 0.4973 0.040 Uiso 1 1 calc R U . . .
H26B H 0.8964 0.3165 0.5168 0.040 Uiso 1 1 calc R U . . .
C27 C 0.72726(18) 0.38846(16) 0.55447(5) 0.0327(3) Uani 1 1 d . . . . .
H27A H 0.7876 0.4852 0.5670 0.039 Uiso 1 1 calc R U . . .
H27B H 0.6151 0.4049 0.5472 0.039 Uiso 1 1 calc R U . . .
C28 C 0.74512(18) 0.28282(17) 0.59172(5) 0.0337(3) Uani 1 1 d . . . . .
H28A H 0.8577 0.2685 0.5995 0.040 Uiso 1 1 calc R U . . .
H28B H 0.6874 0.1853 0.5787 0.040 Uiso 1 1 calc R U . . .
C29 C 0.68512(18) 0.33594(16) 0.63649(5) 0.0320(3) Uani 1 1 d . . . . .
H29A H 0.7453 0.4318 0.6502 0.038 Uiso 1 1 calc R U . . .
H29B H 0.5734 0.3532 0.6288 0.038 Uiso 1 1 calc R U . . .
C30 C 0.69944(18) 0.22642(17) 0.67259(5) 0.0334(3) Uani 1 1 d . . . . .
H30A H 0.8120 0.2137 0.6814 0.040 Uiso 1 1 calc R U . . .
H30B H 0.6449 0.1290 0.6581 0.040 Uiso 1 1 calc R U . . .
C31 C 0.63221(19) 0.27170(17) 0.71670(5) 0.0354(3) Uani 1 1 d . . . . .
H31A H 0.5217 0.2914 0.7079 0.042 Uiso 1 1 calc R U . . .
H31B H 0.6922 0.3648 0.7328 0.042 Uiso 1 1 calc R U . . .
C32 C 0.6382(2) 0.1534(2) 0.75012(6) 0.0442(4) Uani 1 1 d . . . . .
H32A H 0.5876 0.0585 0.7335 0.066 Uiso 1 1 calc R U . . .
H32B H 0.5828 0.1823 0.7761 0.066 Uiso 1 1 calc R U . . .
H32C H 0.7480 0.1433 0.7623 0.066 Uiso 1 1 calc R U . . .
C33 C 0.39419(18) 0.33018(17) 0.20863(5) 0.0345(3) Uani 1 1 d . . . . .
H33A H 0.4298 0.4362 0.2189 0.041 Uiso 1 1 calc R U . . .
H33B H 0.3237 0.3230 0.1783 0.041 Uiso 1 1 calc R U . . .
C34 C 0.30598(17) 0.26414(17) 0.24479(5) 0.0336(3) Uani 1 1 d . . . . .
H34A H 0.2754 0.1574 0.2344 0.040 Uiso 1 1 calc R U . . .
H34B H 0.2080 0.3121 0.2455 0.040 Uiso 1 1 calc R U . . .
C35 C 0.39664(17) 0.27990(17) 0.29440(5) 0.0329(3) Uani 1 1 d . . . . .
H35A H 0.4348 0.3856 0.3045 0.039 Uiso 1 1 calc R U . . .
H35B H 0.4893 0.2234 0.2949 0.039 Uiso 1 1 calc R U . . .
C36 C 0.29281(17) 0.22251(17) 0.32841(5) 0.0328(3) Uani 1 1 d . . . . .
H36A H 0.2013 0.2806 0.3278 0.039 Uiso 1 1 calc R U . . .
H36B H 0.2522 0.1181 0.3172 0.039 Uiso 1 1 calc R U . . .
C37 C 0.37381(18) 0.23011(17) 0.37871(5) 0.0346(3) Uani 1 1 d . . . . .
H37A H 0.4156 0.3341 0.3901 0.041 Uiso 1 1 calc R U . . .
H37B H 0.4639 0.1701 0.3798 0.041 Uiso 1 1 calc R U . . .
C38 C 0.26328(18) 0.17374(17) 0.41092(5) 0.0336(3) Uani 1 1 d . . . . .
H38A H 0.1730 0.2335 0.4093 0.040 Uiso 1 1 calc R U . . .
H38B H 0.2217 0.0699 0.3992 0.040 Uiso 1 1 calc R U . . .
C39 C 0.33820(18) 0.17932(18) 0.46186(5) 0.0353(3) Uani 1 1 d . . . . .
H39A H 0.4273 0.1181 0.4637 0.042 Uiso 1 1 calc R U . . .
H39B H 0.3808 0.2828 0.4737 0.042 Uiso 1 1 calc R U . . .
C40 C 0.22367(18) 0.12414(17) 0.49300(5) 0.0342(3) Uani 1 1 d . . . . .
H40A H 0.1813 0.0207 0.4810 0.041 Uiso 1 1 calc R U . . .
H40B H 0.1344 0.1852 0.4909 0.041 Uiso 1 1 calc R U . . .
C41 C 0.29592(18) 0.12914(18) 0.54418(5) 0.0354(3) Uani 1 1 d . . . . .
H41A H 0.3847 0.0675 0.5463 0.042 Uiso 1 1 calc R U . . .
H41B H 0.3389 0.2325 0.5562 0.042 Uiso 1 1 calc R U . . .
C42 C 0.18045(18) 0.07475(17) 0.57515(5) 0.0342(3) Uani 1 1 d . . . . .
H42A H 0.1377 -0.0287 0.5633 0.041 Uiso 1 1 calc R U . . .
H42B H 0.0916 0.1362 0.5730 0.041 Uiso 1 1 calc R U . . .
C43 C 0.25361(18) 0.08050(18) 0.62630(5) 0.0356(3) Uani 1 1 d . . . . .
H43A H 0.3420 0.0184 0.6284 0.043 Uiso 1 1 calc R U . . .
H43B H 0.2974 0.1839 0.6379 0.043 Uiso 1 1 calc R U . . .
C44 C 0.13968(18) 0.02786(17) 0.65798(5) 0.0345(3) Uani 1 1 d . . . . .
H44A H 0.0510 0.0896 0.6560 0.041 Uiso 1 1 calc R U . . .
H44B H 0.0963 -0.0758 0.6466 0.041 Uiso 1 1 calc R U . . .
C45 C 0.21560(19) 0.03557(19) 0.70875(6) 0.0400(3) Uani 1 1 d . . . . .
H45A H 0.3041 -0.0264 0.7106 0.048 Uiso 1 1 calc R U . . .
H45B H 0.2597 0.1392 0.7199 0.048 Uiso 1 1 calc R U . . .
C46 C 0.1040(2) -0.0156(2) 0.74112(6) 0.0467(4) Uani 1 1 d . . . . .
H46A H 0.0145 0.0434 0.7390 0.070 Uiso 1 1 calc R U . . .
H46B H 0.1594 -0.0026 0.7733 0.070 Uiso 1 1 calc R U . . .
H46C H 0.0662 -0.1205 0.7320 0.070 Uiso 1 1 calc R U . . .
N1 N 1.1962(2) 1.07125(19) 0.03100(6) 0.0561(4) Uani 1 1 d . . . . .
N2 N 1.00172(19) 1.17369(18) 0.16186(5) 0.0510(4) Uani 1 1 d . . . . .
N3 N 0.3673(2) -0.56223(19) 0.02894(6) 0.0600(4) Uani 1 1 d . . . . .
N4 N 0.22466(19) -0.39630(18) 0.15903(5) 0.0488(3) Uani 1 1 d . . . . .

loop_
_atom_site_aniso_label
_atom_site_aniso_U_11
_atom_site_aniso_U_22
_atom_site_aniso_U_33
_atom_site_aniso_U_23
_atom_site_aniso_U_13
_atom_site_aniso_U_12
S1 0.0451(2) 0.03134(18) 0.02256(16) 0.00449(12) 0.01199(13) -0.00237(14)
S2 0.03448(17) 0.02944(17) 0.02647(16) 0.00924(12) 0.00810(13) 0.00003(13)
S3 0.03646(18) 0.02587(16) 0.02632(16) 0.00357(12) 0.01075(13) 0.00086(13)
S4 0.03434(17) 0.02659(16) 0.02514(16) 0.00381(12) 0.00804(12) 0.00229(13)
S5 0.03833(18) 0.02649(16) 0.02585(16) 0.00832(12) 0.01398(13) 0.00654(13)
C1 0.0333(7) 0.0303(7) 0.0227(6) 0.0055(5) 0.0044(5) 0.0022(5)
C2 0.0294(6) 0.0293(7) 0.0228(6) 0.0063(5) 0.0053(5) 0.0035(5)
C3 0.0290(6) 0.0292(7) 0.0233(6) 0.0064(5) 0.0067(5) 0.0052(5)
C4 0.0304(7) 0.0306(7) 0.0235(6) 0.0073(5) 0.0071(5) 0.0038(5)
C5 0.0338(7) 0.0324(7) 0.0253(6) 0.0078(5) 0.0053(5) 0.0019(6)
C6 0.0473(9) 0.0386(8) 0.0265(7) 0.0075(6) 0.0113(6) -0.0016(7)
C7 0.0458(9) 0.0425(9) 0.0290(7) 0.0121(6) 0.0125(6) -0.0018(7)
C8 0.0309(7) 0.0389(8) 0.0280(7) 0.0142(6) 0.0047(5) 0.0019(6)
C9 0.0331(7) 0.0368(8) 0.0325(7) 0.0134(6) 0.0050(6) -0.0019(6)
C10 0.0429(8) 0.0386(8) 0.0391(8) 0.0135(7) 0.0067(7) -0.0039(7)
C11 0.0347(8) 0.0389(8) 0.0360(8) 0.0131(7) 0.0026(6) -0.0031(6)
C12 0.0302(7) 0.0314(7) 0.0236(6) 0.0062(5) 0.0063(5) 0.0032(5)
C13 0.0361(7) 0.0356(7) 0.0233(6) 0.0044(5) 0.0072(5) 0.0036(6)
C14 0.0374(7) 0.0343(7) 0.0257(7) -0.0002(5) 0.0043(6) 0.0037(6)
C15 0.0318(7) 0.0300(7) 0.0269(6) 0.0021(5) 0.0022(5) 0.0040(5)
C16 0.0349(7) 0.0302(7) 0.0323(7) 0.0023(6) 0.0036(6) 0.0023(6)
C17 0.0430(8) 0.0344(8) 0.0415(8) 0.0009(7) 0.0067(7) -0.0033(7)
C18 0.0378(8) 0.0290(7) 0.0393(8) 0.0058(6) 0.0030(6) 0.0024(6)
C19 0.0320(7) 0.0393(8) 0.0266(7) 0.0050(6) 0.0063(5) -0.0036(6)
C20 0.0334(7) 0.0355(7) 0.0275(7) 0.0045(6) 0.0067(5) 0.0060(6)
C21 0.0411(8) 0.0323(7) 0.0264(7) 0.0071(6) 0.0102(6) 0.0077(6)
C22 0.0410(8) 0.0329(7) 0.0287(7) 0.0081(6) 0.0097(6) 0.0087(6)
C23 0.0395(8) 0.0331(7) 0.0297(7) 0.0089(6) 0.0102(6) 0.0072(6)
C24 0.0386(8) 0.0353(8) 0.0297(7) 0.0092(6) 0.0096(6) 0.0088(6)
C25 0.0383(8) 0.0329(7) 0.0299(7) 0.0081(6) 0.0097(6) 0.0062(6)
C26 0.0375(7) 0.0361(8) 0.0296(7) 0.0087(6) 0.0097(6) 0.0080(6)
C27 0.0384(8) 0.0322(7) 0.0297(7) 0.0064(6) 0.0094(6) 0.0054(6)
C28 0.0388(8) 0.0357(8) 0.0296(7) 0.0073(6) 0.0105(6) 0.0086(6)
C29 0.0371(7) 0.0321(7) 0.0286(7) 0.0049(6) 0.0086(6) 0.0052(6)
C30 0.0396(8) 0.0334(7) 0.0300(7) 0.0066(6) 0.0107(6) 0.0063(6)
C31 0.0423(8) 0.0353(8) 0.0303(7) 0.0047(6) 0.0121(6) 0.0024(6)
C32 0.0552(10) 0.0453(9) 0.0347(8) 0.0111(7) 0.0141(7) 0.0008(8)
C33 0.0355(7) 0.0354(8) 0.0376(8) 0.0125(6) 0.0133(6) 0.0084(6)
C34 0.0314(7) 0.0375(8) 0.0351(7) 0.0083(6) 0.0117(6) 0.0050(6)
C35 0.0327(7) 0.0344(7) 0.0333(7) 0.0026(6) 0.0122(6) 0.0023(6)
C36 0.0336(7) 0.0334(7) 0.0335(7) 0.0033(6) 0.0125(6) 0.0039(6)
C37 0.0341(7) 0.0368(8) 0.0344(7) 0.0029(6) 0.0104(6) 0.0052(6)
C38 0.0367(7) 0.0329(7) 0.0322(7) 0.0031(6) 0.0090(6) 0.0039(6)
C39 0.0344(7) 0.0386(8) 0.0343(7) 0.0046(6) 0.0083(6) 0.0059(6)
C40 0.0377(8) 0.0326(7) 0.0328(7) 0.0037(6) 0.0076(6) 0.0035(6)
C41 0.0348(7) 0.0388(8) 0.0338(7) 0.0053(6) 0.0077(6) 0.0058(6)
C42 0.0374(8) 0.0321(7) 0.0337(7) 0.0045(6) 0.0071(6) 0.0038(6)
C43 0.0349(7) 0.0388(8) 0.0345(8) 0.0065(6) 0.0079(6) 0.0051(6)
C44 0.0367(8) 0.0317(7) 0.0365(8) 0.0062(6) 0.0084(6) 0.0043(6)
C45 0.0402(8) 0.0438(9) 0.0380(8) 0.0095(7) 0.0092(6) 0.0048(7)
C46 0.0553(10) 0.0457(9) 0.0433(9) 0.0126(7) 0.0172(8) 0.0049(8)
N1 0.0650(10) 0.0582(10) 0.0497(9) 0.0188(7) 0.0241(8) -0.0063(8)
N2 0.0546(9) 0.0523(9) 0.0437(8) 0.0038(7) 0.0051(7) -0.0003(7)
N3 0.0701(11) 0.0450(9) 0.0595(10) -0.0149(8) 0.0157(8) -0.0087(8)
N4 0.0524(8) 0.0489(8) 0.0494(8) 0.0151(7) 0.0169(7) 0.0042(7)

loop_
_atom_type_symbol
_atom_type_description
_atom_type_scat_dispersion_real
_atom_type_scat_dispersion_imag
_atom_type_scat_source
C C 0.0181 0.0091 'International Tables Vol C Tables 4.2.6.8 and 6.1.1.4'
H H 0.0000 0.0000 'International Tables Vol C Tables 4.2.6.8 and 6.1.1.4'
N N 0.0311 0.0180 'International Tables Vol C Tables 4.2.6.8 and 6.1.1.4'
S S 0.3331 0.5567 'International Tables Vol C Tables 4.2.6.8 and 6.1.1.4'

loop_
_geom_angle_atom_site_label_1
_geom_angle_atom_site_label_2
_geom_angle_atom_site_label_3
_geom_angle
_geom_angle_site_symmetry_1
_geom_angle_site_symmetry_3
_geom_angle_publ_flag
C1 S1 C4 92.59(7) . . ?
C8 S2 C5 91.47(7) . . ?
C15 S3 C12 91.20(7) . . ?
C2 S4 C19 100.80(7) . . ?
C3 S5 C33 102.84(6) . . ?
C5 C1 C2 130.60(13) . . ?
C5 C1 S1 119.52(11) . . ?
C2 C1 S1 109.86(10) . . ?
C3 C2 C1 113.93(12) . . ?
C3 C2 S4 124.87(10) . . ?
C1 C2 S4 121.21(11) . . ?
C2 C3 C4 113.55(12) . . ?
C2 C3 S5 125.73(10) . . ?
C4 C3 S5 120.43(10) . . ?
C12 C4 C3 131.08(13) . . ?
C12 C4 S1 118.85(10) . . ?
C3 C4 S1 110.06(10) . . ?
C1 C5 C6 124.92(14) . . ?
C1 C5 S2 125.64(11) . . ?
C6 C5 S2 109.44(11) . . ?
C7 C6 C5 114.85(14) . . ?
C6 C7 C8 112.94(13) . . ?
C9 C8 C7 125.93(13) . . ?
C9 C8 S2 122.77(12) . . ?
C7 C8 S2 111.30(11) . . ?
C8 C9 C10 119.69(15) . . ?
C8 C9 C11 122.27(13) . . ?
C10 C9 C11 118.04(14) . . ?
N1 C10 C9 178.0(2) . . ?
N2 C11 C9 178.77(17) . . ?
C4 C12 C13 124.63(13) . . ?
C4 C12 S3 125.63(11) . . ?
C13 C12 S3 109.74(10) . . ?
C14 C13 C12 115.04(13) . . ?
C13 C14 C15 112.54(13) . . ?
C16 C15 C14 126.07(13) . . ?
C16 C15 S3 122.48(11) . . ?
C14 C15 S3 111.45(11) . . ?
C15 C16 C18 123.49(14) . . ?
C15 C16 C17 120.67(14) . . ?
C18 C16 C17 115.82(14) . . ?
N3 C17 C16 179.1(2) . . ?
N4 C18 C16 177.82(17) . . ?
C20 C19 S4 113.25(10) . . ?
C19 C20 C21 113.67(12) . . ?
C22 C21 C20 113.25(12) . . ?
C21 C22 C23 113.46(12) . . ?
C22 C23 C24 113.44(12) . . ?
C25 C24 C23 113.65(12) . . ?
C24 C25 C26 113.28(12) . . ?
C27 C26 C25 113.72(12) . . ?
C28 C27 C26 113.20(12) . . ?
C27 C28 C29 113.97(12) . . ?
C30 C29 C28 113.02(12) . . ?
C29 C30 C31 114.51(12) . . ?
C30 C31 C32 112.52(13) . . ?
C34 C33 S5 109.03(10) . . ?
C33 C34 C35 115.47(12) . . ?
C34 C35 C36 111.05(12) . . ?
C37 C36 C35 115.06(12) . . ?
C36 C37 C38 112.43(12) . . ?
C39 C38 C37 114.69(13) . . ?
C40 C39 C38 113.12(13) . . ?
C39 C40 C41 114.06(13) . . ?
C42 C41 C40 113.75(13) . . ?
C41 C42 C43 113.40(13) . . ?
C44 C43 C42 114.25(13) . . ?
C45 C44 C43 113.07(13) . . ?
C46 C45 C44 114.07(14) . . ?

loop_
_geom_bond_atom_site_label_1
_geom_bond_atom_site_label_2
_geom_bond_distance
_geom_bond_site_symmetry_2
_geom_bond_publ_flag
S1 C1 1.7497(14) . ?
S1 C4 1.7521(13) . ?
S2 C8 1.7404(14) . ?
S2 C5 1.7603(15) . ?
S3 C15 1.7437(14) . ?
S3 C12 1.7614(14) . ?
S4 C2 1.7620(14) . ?
S4 C19 1.8351(15) . ?
S5 C3 1.7596(13) . ?
S5 C33 1.8270(15) . ?
C1 C5 1.380(2) . ?
C1 C2 1.4342(18) . ?
C2 C3 1.377(2) . ?
C3 C4 1.4323(19) . ?
C4 C12 1.382(2) . ?
C5 C6 1.427(2) . ?
C6 C7 1.353(2) . ?
C7 C8 1.422(2) . ?
C8 C9 1.379(2) . ?
C9 C10 1.428(2) . ?
C9 C11 1.428(2) . ?
C10 N1 1.145(2) . ?
C11 N2 1.145(2) . ?
C12 C13 1.4248(19) . ?
C13 C14 1.353(2) . ?
C14 C15 1.429(2) . ?
C15 C16 1.380(2) . ?
C16 C18 1.426(2) . ?
C16 C17 1.431(2) . ?
C17 N3 1.141(2) . ?
C18 N4 1.148(2) . ?
C19 C20 1.5205(19) . ?
C20 C21 1.5254(19) . ?
C21 C22 1.5225(19) . ?
C22 C23 1.5235(19) . ?
C23 C24 1.5240(19) . ?
C24 C25 1.521(2) . ?
C25 C26 1.5239(19) . ?
C26 C27 1.524(2) . ?
C27 C28 1.5209(19) . ?
C28 C29 1.5241(19) . ?
C29 C30 1.5197(19) . ?
C30 C31 1.5216(19) . ?
C31 C32 1.522(2) . ?
C33 C34 1.5262(19) . ?
C34 C35 1.527(2) . ?
C35 C36 1.5288(19) . ?
C36 C37 1.521(2) . ?
C37 C38 1.525(2) . ?
C38 C39 1.524(2) . ?
C39 C40 1.523(2) . ?
C40 C41 1.524(2) . ?
C41 C42 1.522(2) . ?
C42 C43 1.525(2) . ?
C43 C44 1.523(2) . ?
C44 C45 1.520(2) . ?
C45 C46 1.519(2) . ?
